data_7005150
loop_
_publ_author_name
'Louvain, Nicolas'
'Bi, Wenhua'
'Mercier, Nicolas'
'Buzar\'e, Jean-Yves'
'Legein, Christophe'
'Corbel, Gwena\"el'

_publ_section_title
;
 PbnI4n+2(2n+2)- ribbons (n = 3, 5) as dimensional reductions of 2D
 perovskite layers in cystamine cation based hybrids, also
 incorporating iodine molecules or reversible guest water molecules.
;
_journal_issue 9
_journal_name_full 'Dalton transactions (Cambridge, England : 2003)'
_journal_page_first 965
_journal_page_last 970
_journal_paper_doi 10.1039/b617225c
_journal_year 2007
_chemical_formula_sum 'C16 H56 I16 N8 Pb3 S8'
_chemical_formula_weight 3269.14
_space_group_IT_number 14
_symmetry_cell_setting monoclinic
_symmetry_space_group_name_Hall '-P 2yn'
_symmetry_space_group_name_H-M 'P 1 21/n 1'
_audit_creation_date 2007-01-16T12:43:49-00:00
_audit_creation_method 'WinGX routine CIF_UPDATE'
_cell_angle_alpha 90
_cell_angle_beta 102.81(1)
_cell_angle_gamma 90
_cell_formula_units_Z 2
_cell_length_a 17.607(2)
_cell_length_b 8.835(1)
_cell_length_c 22.375(3)
_cell_measurement_temperature 293(2)
_cell_volume 3394.0(7)
_computing_structure_refinement 'SHELXL-97 (Sheldrick, 1997)'
_diffrn_ambient_temperature 293(2)
_diffrn_detector_area_resol_mean 9
_diffrn_measured_fraction_theta_full 0.972
_diffrn_measured_fraction_theta_max 0.972
_diffrn_measurement_device '\k-geometry diffractometer'
_diffrn_measurement_device_type area_detector
_diffrn_measurement_method CCD
_diffrn_radiation_monochromator graphite
_diffrn_radiation_probe x-ray
_diffrn_radiation_type MoK\a
_diffrn_radiation_wavelength 0.71073
_diffrn_reflns_av_R_equivalents 0.0687
_diffrn_reflns_limit_h_max 20
_diffrn_reflns_limit_h_min -20
_diffrn_reflns_limit_k_max 9
_diffrn_reflns_limit_k_min -10
_diffrn_reflns_limit_l_max 24
_diffrn_reflns_limit_l_min -26
_diffrn_reflns_number 26874
_diffrn_reflns_theta_full 25.02
_diffrn_reflns_theta_max 25.02
_diffrn_reflns_theta_min 2.67
_exptl_absorpt_coefficient_mu 14.968
_exptl_absorpt_correction_T_max 0.481
_exptl_absorpt_correction_T_min 0.134
_exptl_absorpt_correction_type multi-scan
_exptl_crystal_colour brown
_exptl_crystal_density_diffrn 3.199
_exptl_crystal_density_method 'not measured'
_exptl_crystal_description prism
_exptl_crystal_F_000 2860
_exptl_crystal_size_max 0.25
_exptl_crystal_size_mid 0.13
_exptl_crystal_size_min 0.05
_refine_diff_density_max 1.588
_refine_diff_density_min -1.681
_refine_ls_extinction_coef 0.000026(12)
_refine_ls_extinction_expression Fc^*^=kFc[1+0.001xFc^2^\l^3^/sin(2\q)]^-1/4^
_refine_ls_extinction_method SHELXL
_refine_ls_goodness_of_fit_ref 1.012
_refine_ls_hydrogen_treatment constr
_refine_ls_matrix_type full
_refine_ls_number_parameters 237
_refine_ls_number_reflns 5836
_refine_ls_number_restraints 0
_refine_ls_restrained_S_all 1.012
_refine_ls_R_factor_gt 0.0462
_refine_ls_shift/su_max 0.001
_refine_ls_structure_factor_coef Fsqd
_refine_ls_weighting_details 'calc w=1/[\s^2^(Fo^2^)+(0.0196P)^2^+23.8848P] where P=(Fo^2^+2Fc^2^)/3'
_refine_ls_weighting_scheme calc
_refine_ls_wR_factor_ref 0.0795
_reflns_number_gt 3684
_reflns_number_total 5836
_reflns_threshold_expression >2sigma(I)
_cod_data_source_file b617225c.txt
_cod_data_source_block 1
_cod_database_code 7005150

loop_
_symmetry_equiv_pos_as_xyz
'x, y, z'
'-x+1/2, y+1/2, -z+1/2'
'-x, -y, -z'
'x-1/2, -y-1/2, z-1/2'

loop_
_atom_site_label
_atom_site_type_symbol
_atom_site_fract_x
_atom_site_fract_y
_atom_site_fract_z
_atom_site_U_iso_or_equiv
_atom_site_adp_type
_atom_site_occupancy
_atom_site_calc_flag
_atom_site_refinement_flags
_atom_site_disorder_group
_atom_site_disorder_assembly
Pb1 Pb 0.5 0.5 0.5 0.03352(17) Uani 1 d S . .
Pb2 Pb 0.44070(2) 0.99061(5) 0.69293(2) 0.03169(13) Uani 1 d . . .
I1 I 0.52773(6) 0.74427(9) 0.40275(4) 0.0595(3) Uani 1 d . . .
I2 I 0.67272(6) 0.55071(11) 0.58067(5) 0.0657(3) Uani 1 d . . .
I3 I 0.44769(5) 0.76497(9) 0.57709(4) 0.0509(2) Uani 1 d . . .
I4 I 0.62664(4) 0.94194(10) 0.73211(4) 0.0575(3) Uani 1 d . . .
I5 I 0.43870(5) 1.23456(10) 0.79306(4) 0.0577(3) Uani 1 d . . .
I6 I 0.42497(5) 0.73389(10) 0.78297(4) 0.0610(3) Uani 1 d . . .
I7 I 0.25518(4) 0.98620(10) 0.64179(4) 0.0527(2) Uani 1 d . . .
I8 I 0.43002(6) 0.48917(12) 0.95674(5) 0.0795(3) Uani 1 d . . .
S2 S 0.1886(3) 0.5981(5) 0.5598(2) 0.1085(19) Uani 1 d . . .
S3 S 0.7926(2) 1.1591(4) 0.61942(17) 0.0619(10) Uani 1 d . . .
S4 S 0.87603(18) 0.9926(4) 0.64154(16) 0.0578(9) Uani 1 d . . .
N2 N 0.2509(6) 0.5558(16) 0.7009(6) 0.090(4) Uani 1 d . . B
H1L H 0.2893 0.6231 0.7051 0.134 Uiso 1 calc R . .
H1N H 0.2494 0.5174 0.7374 0.134 Uiso 1 calc R . .
H1M H 0.2057 0.6011 0.685 0.134 Uiso 1 calc R . .
N3 N 0.6279(7) 0.9815(14) 0.5665(6) 0.086(4) Uani 1 d . . .
H01H H 0.6438 0.9623 0.6064 0.129 Uiso 1 calc R . .
H01I H 0.5917 0.9144 0.5497 0.129 Uiso 1 calc R . .
H01J H 0.6079 1.0743 0.5614 0.129 Uiso 1 calc R . .
N4 N 0.9258(5) 1.0232(12) 0.7867(5) 0.061(3) Uani 1 d . . .
H01A H 0.9557 0.9451 0.8022 0.092 Uiso 1 calc R . .
H01B H 0.9228 1.0877 0.8167 0.092 Uiso 1 calc R . .
H01C H 0.9464 1.0697 0.7588 0.092 Uiso 1 calc R . .
C8 C 0.8469(7) 0.9681(16) 0.7578(6) 0.062(4) Uani 1 d . . .
H01D H 0.8117 1.0539 0.7496 0.075 Uiso 1 calc R . .
H01E H 0.8288 0.9021 0.7863 0.075 Uiso 1 calc R . .
C6 C 0.7403(7) 1.1072(14) 0.5439(6) 0.060(4) Uani 1 d . . .
H01F H 0.7069 1.1913 0.5271 0.072 Uiso 1 calc R . .
H01G H 0.7779 1.0946 0.5184 0.072 Uiso 1 calc R . .
C4 C 0.2637(11) 0.4387(18) 0.6617(7) 0.093(6) Uani 1 d . . .
H1J H 0.222 0.3653 0.6582 0.111 Uiso 1 calc R . B
H1K H 0.312 0.388 0.6803 0.111 Uiso 1 calc R . .
C5 C 0.6924(7) 0.9711(13) 0.5379(6) 0.050(3) Uani 1 d . . .
H02A H 0.6731 0.9495 0.4947 0.06 Uiso 1 calc R . .
H02B H 0.7249 0.8866 0.5557 0.06 Uiso 1 calc R . .
C7 C 0.8438(7) 0.8847(13) 0.6996(6) 0.047(3) Uani 1 d . . .
H02C H 0.7906 0.8521 0.6834 0.056 Uiso 1 calc R . .
H02D H 0.8758 0.7947 0.7085 0.056 Uiso 1 calc R . .
C2 C 0.1120(9) 0.3761(18) 0.4640(7) 0.088(5) Uiso 1 d . . .
H2F H 0.1638 0.3468 0.4604 0.106 Uiso 0.5 calc PR 2 A
H2G H 0.0759 0.2961 0.4469 0.106 Uiso 0.5 calc PR 2 A
H1F H 0.1544 0.3037 0.4733 0.106 Uiso 0.5 d PR 1 A
H1G H 0.065 0.3172 0.4495 0.106 Uiso 0.5 d PR 1 A
N1A N 0.0563(12) 0.567(2) 0.3894(11) 0.070(5) Uiso 0.600(17) d P 1 B
H1C H 0.0642 0.6228 0.3583 0.105 Uiso 0.5 calc PR 1 B
H1B H 0.052 0.6266 0.4204 0.105 Uiso 0.5 calc PR 1 B
H1A H 0.0127 0.5133 0.3774 0.105 Uiso 0.5 calc PR 1 B
N1B N 0.0967(18) 0.513(3) 0.3696(15) 0.070(5) Uiso 0.400(17) d P 2 B
H2A H 0.1358 0.5721 0.365 0.105 Uiso 0.5 calc PR 2 B
H2C H 0.0526 0.5447 0.3451 0.105 Uiso 0.5 calc PR 2 B
H2B H 0.1062 0.4181 0.36 0.105 Uiso 0.5 calc PR 2 B
C1A C 0.1222(14) 0.463(3) 0.4092(13) 0.061(6) Uiso 0.600(17) d P 1 B
H1D H 0.1704 0.5207 0.4193 0.074 Uiso 0.5 calc PR 1 B
H1E H 0.1254 0.3941 0.3762 0.074 Uiso 0.5 calc PR 1 B
C1B C 0.089(2) 0.519(4) 0.4317(18) 0.061(6) Uiso 0.400(17) d P 2 B
H2E H 0.0356 0.5413 0.4326 0.074 Uiso 0.5 calc PR 2 B
H2D H 0.1216 0.5997 0.4527 0.074 Uiso 0.5 calc PR 2 B
S1B S 0.1101(14) 0.407(2) 0.5418(10) 0.070(6) Uani 0.400(17) d P 2 B
C3 C 0.2679(7) 0.4876(19) 0.6001(7) 0.083(5) Uani 1 d . . B
H1H H 0.2722 0.3983 0.5759 0.1 Uiso 1 calc R . .
H1I H 0.3154 0.5458 0.6032 0.1 Uiso 1 calc R . .
S1A S 0.0997(9) 0.4854(19) 0.5340(8) 0.086(4) Uani 0.600(17) d P 1 B

loop_
_atom_site_aniso_label
_atom_site_aniso_U_11
_atom_site_aniso_U_22
_atom_site_aniso_U_33
_atom_site_aniso_U_23
_atom_site_aniso_U_13
_atom_site_aniso_U_12
Pb1 0.0504(4) 0.0232(3) 0.0281(4) -0.0012(3) 0.0113(3) 0.0004(3)
Pb2 0.0335(2) 0.0300(3) 0.0314(3) -0.0015(2) 0.00682(19) -0.0002(2)
I1 0.0849(6) 0.0437(5) 0.0491(6) 0.0168(4) 0.0134(5) -0.0159(5)
I2 0.0715(6) 0.0685(6) 0.0591(7) 0.0015(5) 0.0190(5) 0.0016(5)
I3 0.0545(5) 0.0475(5) 0.0481(6) -0.0226(4) 0.0060(4) 0.0117(4)
I4 0.0315(4) 0.0672(6) 0.0685(7) -0.0050(5) -0.0006(4) 0.0013(4)
I5 0.0526(5) 0.0586(6) 0.0599(6) -0.0304(5) 0.0084(5) 0.0029(5)
I6 0.0628(6) 0.0590(6) 0.0617(7) 0.0291(5) 0.0149(5) 0.0004(5)
I7 0.0328(4) 0.0674(6) 0.0533(6) -0.0076(5) -0.0002(4) 0.0049(4)
I8 0.0922(7) 0.0788(7) 0.0673(7) -0.0239(6) 0.0175(6) -0.0085(6)
S2 0.145(4) 0.062(3) 0.087(4) 0.012(2) -0.042(3) -0.006(3)
S3 0.070(2) 0.047(2) 0.056(2) 0.0063(18) -0.0134(19) -0.0151(19)
S4 0.0419(18) 0.085(3) 0.046(2) 0.004(2) 0.0102(16) -0.0054(19)
N2 0.057(8) 0.149(13) 0.063(9) -0.006(9) 0.014(7) 0.005(8)
N3 0.065(8) 0.099(10) 0.097(11) 0.026(8) 0.024(8) -0.020(7)
N4 0.048(6) 0.076(8) 0.053(7) 0.013(6) -0.004(5) -0.006(6)
C8 0.056(9) 0.084(11) 0.048(9) -0.007(8) 0.015(7) -0.010(8)
C6 0.056(8) 0.062(9) 0.050(9) 0.012(7) -0.015(7) -0.008(8)
C4 0.134(16) 0.075(11) 0.060(13) -0.005(10) 0.001(11) 0.026(11)
C5 0.059(8) 0.045(8) 0.038(8) -0.009(6) -0.007(7) -0.011(7)
C7 0.046(7) 0.036(7) 0.054(9) 0.003(7) 0.002(7) 0.011(6)
S1B 0.058(11) 0.104(15) 0.052(9) -0.009(10) 0.022(8) -0.023(11)
C3 0.048(8) 0.137(15) 0.065(11) -0.004(11) 0.011(8) 0.004(9)
S1A 0.042(4) 0.131(12) 0.082(7) 0.000(9) 0.007(4) 0.001(8)

loop_
_atom_type_symbol
_atom_type_description
_atom_type_scat_dispersion_real
_atom_type_scat_dispersion_imag
_atom_type_scat_source
Pb Pb -3.3944 10.1111 'International Tables Vol C Tables 4.2.6.8 and 6.1.1.4'
I I -0.4742 1.8119 'International Tables Vol C Tables 4.2.6.8 and 6.1.1.4'
S S 0.1246 0.1234 'International Tables Vol C Tables 4.2.6.8 and 6.1.1.4'
N N 0.0061 0.0033 'International Tables Vol C Tables 4.2.6.8 and 6.1.1.4'
C C 0.0033 0.0016 'International Tables Vol C Tables 4.2.6.8 and 6.1.1.4'
H H 0 0 'International Tables Vol C Tables 4.2.6.8 and 6.1.1.4'

loop_
_geom_angle_atom_site_label_1
_geom_angle_atom_site_label_2
_geom_angle_atom_site_label_3
_geom_angle
_geom_angle_site_symmetry_1
_geom_angle_site_symmetry_3
_geom_angle_publ_flag
I3 Pb1 I3 180.00(3) 3_666 . ?
I3 Pb1 I1 88.75(3) 3_666 3_666 ?
I3 Pb1 I1 91.25(3) . 3_666 ?
I3 Pb1 I1 91.25(3) 3_666 . ?
I3 Pb1 I1 88.75(3) . . ?
I1 Pb1 I1 180 3_666 . ?
I3 Pb1 I2 86.80(2) 3_666 3_666 ?
I3 Pb1 I2 93.20(2) . 3_666 ?
I1 Pb1 I2 91.15(3) 3_666 3_666 ?
I1 Pb1 I2 88.85(3) . 3_666 ?
I3 Pb1 I2 93.20(2) 3_666 . ?
I3 Pb1 I2 86.80(2) . . ?
I1 Pb1 I2 88.85(3) 3_666 . ?
I1 Pb1 I2 91.15(3) . . ?
I2 Pb1 I2 180 3_666 . ?
I6 Pb2 I5 91.26(3) . . ?
I6 Pb2 I7 89.56(3) . . ?
I5 Pb2 I7 95.27(3) . . ?
I6 Pb2 I4 87.55(3) . . ?
I5 Pb2 I4 93.98(3) . . ?
I7 Pb2 I4 170.36(3) . . ?
I6 Pb2 I3 95.35(3) . . ?
I5 Pb2 I3 173.33(3) . . ?
I7 Pb2 I3 85.69(2) . . ?
I4 Pb2 I3 85.43(3) . . ?
I6 Pb2 I1 175.31(3) . 3_676 ?
I5 Pb2 I1 90.33(3) . 3_676 ?
I7 Pb2 I1 94.68(3) . 3_676 ?
I4 Pb2 I1 87.95(3) . 3_676 ?
I3 Pb2 I1 83.01(3) . 3_676 ?
Pb1 I1 Pb2 177.30(3) . 3_676 ?
Pb1 I3 Pb2 160.58(3) . . ?
C3 S2 S1A 112.4(8) . . ?
C3 S2 S1B 93.7(8) . . ?
S1A S2 S1B 18.8(7) . . ?
C6 S3 S4 103.5(5) . . ?
C7 S4 S3 103.3(4) . . ?
N4 C8 C7 113.3(11) . . ?
C5 C6 S3 117.5(9) . . ?
N2 C4 C3 114.8(14) . . ?
N3 C5 C6 114.1(11) . . ?
C8 C7 S4 114.4(9) . . ?
C1B C2 C1A 38.7(14) . . ?
C1B C2 S1B 106.9(18) . . ?
C1A C2 S1B 139.5(16) . . ?
C1B C2 S1A 84.3(17) . . ?
C1A C2 S1A 118.2(14) . . ?
S1B C2 S1A 22.6(7) . . ?
N1A C1A C2 110(2) . . ?
N1B C1B C2 112(3) . . ?
C2 S1B S2 98.8(10) . . ?
C4 C3 S2 116.3(11) . . ?
S2 S1A C2 106.9(10) . . ?

loop_
_geom_bond_atom_site_label_1
_geom_bond_atom_site_label_2
_geom_bond_distance
_geom_bond_site_symmetry_2
_geom_bond_publ_flag
Pb1 I3 3.1636(8) 3_666 ?
Pb1 I3 3.1636(8) . ?
Pb1 I1 3.1784(8) 3_666 ?
Pb1 I1 3.1784(8) . ?
Pb1 I2 3.2051(11) 3_666 ?
Pb1 I2 3.2051(11) . ?
Pb2 I6 3.0867(10) . ?
Pb2 I5 3.1147(10) . ?
Pb2 I7 3.2129(9) . ?
Pb2 I4 3.2246(9) . ?
Pb2 I3 3.2938(9) . ?
Pb2 I1 3.3024(9) 3_676 ?
I1 Pb2 3.3024(9) 3_676 ?
I8 I8 2.782(2) 3_667 ?
S2 C3 1.777(15) . ?
S2 S1A 1.837(18) . ?
S2 S1B 2.16(2) . ?
S3 C6 1.796(12) . ?
S3 S4 2.060(5) . ?
S4 C7 1.802(12) . ?
N2 C4 1.407(18) . ?
N3 C5 1.425(15) . ?
N4 C8 1.478(15) . ?
C8 C7 1.486(16) . ?
C6 C5 1.458(15) . ?
C4 C3 1.46(2) . ?
C2 C1B 1.46(4) . ?
C2 C1A 1.49(3) . ?
C2 S1B 1.77(3) . ?
C2 S1A 1.89(2) . ?
N1A C1A 1.47(4) . ?
N1B C1B 1.42(5) . ?

loop_
_geom_hbond_atom_site_label_D
_geom_hbond_atom_site_label_H
_geom_hbond_atom_site_label_A
_geom_hbond_site_symmetry_A
_geom_hbond_distance_DH
_geom_hbond_distance_HA
_geom_hbond_distance_DA
_geom_hbond_angle_DHA
N4 H01A I1 4_676 0.89 2.86 3.671(10) 151.5
N4 H01C S4 . 0.89 2.73 3.183(11) 113.1
N4 H01C I6 2_656 0.89 3.01 3.824(10) 153.3
N3 H01H I4 . 0.89 2.9 3.726(13) 155.1
N3 H01I I3 . 0.89 3.04 3.757(11) 139
N2 H1L I6 . 0.89 2.8 3.570(12) 145.3
N2 H1N I7 2_546 0.89 2.74 3.598(12) 163.4
N2 H1M I5 2_546 0.89 2.94 3.722(11) 147.3
N1A H1C I6 4_575 0.89 2.94 3.42(2) 115.7
N1A H1A I5 4_575 0.89 2.99 3.75(2) 143.4
N1B H2A S3 3_676 0.89 2.67 3.47(3) 149.6
N1B H2C I6 4_575 0.89 3.07 3.91(3) 158.6
